data_7054852
loop_
_publ_author_name
'Ortu, Fabrizio'
'Fowler, Jonathan M.'
'Burton, Matthew'
'Formanuik, Alasdair'
'Mills, David P.'

_publ_section_title
;
 A structural investigation of heteroleptic lanthanide substituted
 cyclopentadienyl complexes
;
_journal_issue 10
_journal_name_full 'New J. Chem.'
_journal_page_first 7633
_journal_paper_doi 10.1039/C5NJ00761E
_journal_volume 39
_journal_year 2015
_chemical_formula_moiety 'C44 H84 I2 La2 Si8'
_chemical_formula_sum 'C44 H84 I2 La2 Si8'
_chemical_formula_weight 1369.45
_space_group_crystal_system triclinic
_space_group_IT_number 2
_space_group_name_Hall '-P 1'
_space_group_name_H-M_alt 'P -1'
_symmetry_space_group_name_Hall '-P 1'
_symmetry_space_group_name_H-M 'P -1'
_atom_sites_solution_hydrogens geom
_audit_creation_date 2015-04-23
_audit_creation_method
;
Olex2 1.2
(compiled 2015.01.26 svn.r3150 for OlexSys, GUI svn.r4998)
;
_audit_update_record
;
2015-05-01 deposited with the CCDC.
2015-05-12 downloaded from the CCDC.
;
_cell_angle_alpha 72.517(19)
_cell_angle_beta 83.217(15)
_cell_angle_gamma 79.146(17)
_cell_formula_units_Z 1
_cell_length_a 10.7116(19)
_cell_length_b 11.485(3)
_cell_length_c 13.285(3)
_cell_measurement_reflns_used 1002
_cell_measurement_temperature 100.03(11)
_cell_measurement_theta_max 21.0550
_cell_measurement_theta_min 3.4910
_cell_volume 1527.7(6)
_computing_cell_refinement
;
CrysAlisPro, Agilent Technologies,
Version 1.171.36.28 (release 01-02-2013 CrysAlis171 .NET)
(compiled Feb  1 2013,16:14:44)
;
_computing_data_collection
;
CrysAlisPro, Agilent Technologies,
Version 1.171.36.28 (release 01-02-2013 CrysAlis171 .NET)
(compiled Feb  1 2013,16:14:44)
;
_computing_data_reduction
;
CrysAlisPro, Agilent Technologies,
Version 1.171.36.28 (release 01-02-2013 CrysAlis171 .NET)
(compiled Feb  1 2013,16:14:44)
;
_computing_molecular_graphics 'Olex2 (Dolomanov et al., 2009)'
_computing_publication_material 'Olex2 (Dolomanov et al., 2009)'
_computing_structure_refinement 'ShelXL (Sheldrick, 2015)'
_computing_structure_solution 'ShelXS (Sheldrick, 2008)'
_diffrn_ambient_temperature 100.03(11)
_diffrn_detector_area_resol_mean 8.0714
_diffrn_measured_fraction_theta_full 0.995
_diffrn_measured_fraction_theta_max 0.995
_diffrn_measurement_details
;
  1 omega  -65.00   53.50   1.5000   20.0000
omega____ theta____ kappa____ phi______ frames
    -      -25.5504   77.0000  150.0000 79

  2 omega  -65.00   53.50   1.5000   20.0000
omega____ theta____ kappa____ phi______ frames
    -      -25.5504   77.0000   30.0000 79

  3 omega  -14.00  104.50   1.5000   20.0000
omega____ theta____ kappa____ phi______ frames
    -       26.0192   77.0000  -90.0000 79
;
_diffrn_measurement_device_type 'SuperNova, Single source at offset, Eos'
_diffrn_measurement_method '\w scans'
_diffrn_orient_matrix_UB_11 -0.0607794000
_diffrn_orient_matrix_UB_12 0.0089501000
_diffrn_orient_matrix_UB_13 -0.0198587000
_diffrn_orient_matrix_UB_21 0.0003780000
_diffrn_orient_matrix_UB_22 -0.0648063000
_diffrn_orient_matrix_UB_23 0.0172618000
_diffrn_orient_matrix_UB_31 -0.0295197000
_diffrn_orient_matrix_UB_32 0.0049762000
_diffrn_orient_matrix_UB_33 0.0495440000
_diffrn_radiation_monochromator mirror
_diffrn_radiation_type MoK\a
_diffrn_radiation_wavelength 0.71073
_diffrn_reflns_av_R_equivalents 0.0751
_diffrn_reflns_av_unetI/netI 0.2067
_diffrn_reflns_laue_measured_fraction_full 0.995
_diffrn_reflns_laue_measured_fraction_max 0.995
_diffrn_reflns_limit_h_max 12
_diffrn_reflns_limit_h_min -12
_diffrn_reflns_limit_k_max 8
_diffrn_reflns_limit_k_min -13
_diffrn_reflns_limit_l_max 15
_diffrn_reflns_limit_l_min -15
_diffrn_reflns_number 7661
_diffrn_reflns_point_group_measured_fraction_full 0.995
_diffrn_reflns_point_group_measured_fraction_max 0.995
_diffrn_reflns_theta_full 25.242
_diffrn_reflns_theta_max 25.347
_diffrn_reflns_theta_min 3.222
_diffrn_source 'SuperNova (Mo) X-ray Source'
_exptl_absorpt_coefficient_mu 2.572
_exptl_absorpt_correction_T_max 0.283
_exptl_absorpt_correction_T_min 0.093
_exptl_absorpt_correction_type analytical
_exptl_absorpt_process_details
;
CrysAlisPro, Agilent Technologies,
Version 1.171.36.28 (release 01-02-2013 CrysAlis171 .NET)
(compiled Feb  1 2013,16:14:44)
Analytical numeric absorption correction using a multifaceted crystal
            model based on expressions derived by R.C. Clark & J.S. Reid.
(Clark, R. C. & Reid, J. S. (1995). Acta Cryst. A51, 887-897)
;
_exptl_crystal_colour colourless
_exptl_crystal_density_diffrn 1.489
_exptl_crystal_description block
_exptl_crystal_F_000 680
_exptl_crystal_size_max 0.3836
_exptl_crystal_size_mid 0.2433
_exptl_crystal_size_min 0.1386
_refine_diff_density_max 2.610
_refine_diff_density_min -1.617
_refine_diff_density_rms 0.240
_refine_ls_extinction_method none
_refine_ls_goodness_of_fit_ref 1.060
_refine_ls_hydrogen_treatment constr
_refine_ls_matrix_type full
_refine_ls_number_parameters 265
_refine_ls_number_reflns 5556
_refine_ls_number_restraints 36
_refine_ls_restrained_S_all 1.060
_refine_ls_R_factor_all 0.1663
_refine_ls_R_factor_gt 0.0976
_refine_ls_shift/su_max 0.000
_refine_ls_shift/su_mean 0.000
_refine_ls_structure_factor_coef Fsqd
_refine_ls_weighting_details 'w=1/[\s^2^(Fo^2^)+(0.0502P)^2^] where P=(Fo^2^+2Fc^2^)/3'
_refine_ls_weighting_scheme calc
_refine_ls_wR_factor_gt 0.1642
_refine_ls_wR_factor_ref 0.2255
_reflns_Friedel_coverage 0.000
_reflns_number_gt 2891
_reflns_number_total 5556
_reflns_threshold_expression 'I > 2\s(I)'
_cod_data_source_file c5nj00761e2.cif
_cod_data_source_block 2a
_cod_depositor_comments 'Adding full bibliography for 7054851--7054858.cif.'
_cod_database_code 7054852
_manchester_internal_coll_name adpm14
_manchester_internal_coll_client AF/JF/DPM
_manchester_internal_coll_type custom
_manchester_internal_coll_frame_time 1s
_manchester_internal_coll_frame_width 1
_manchester_internal_coll_frame_method '\w scans'
_manchester_internal_coll_user AF
_manchester_internal_coll_date 10/02/2013
_manchester_internal_process_user AF
_manchester_internal_process_date 10/02/2013
_manchester_internal_solution_user FO
_manchester_internal_solution_date 18/03/2014
_manchester_internal_refinement_user FO
_manchester_internal_refinement_date 23/04/2015
_chemical_oxdiff_formula C44H84I21La2Si8
_chemical_oxdiff_usercomment 'Fomblin film on micromount'
_shelx_space_group_comment
;
The symmetry employed for this shelxl refinement is uniquely defined
by the following loop, which should always be used as a source of
symmetry information in preference to the above space-group names.
They are only intended as comments.
;
_reflns_odcompleteness_completeness 98.93
_reflns_odcompleteness_iscentric 1
_reflns_odcompleteness_theta 26.32
_olex2_refinement_description
;
1. Fixed Uiso
 At 1.2 times of:
  All C(H) groups
 At 1.5 times of:
  All C(H,H,H) groups
2. Uiso/Uaniso restraints and constraints
C8 \\sim Si1 \\sim C6 \\sim C7: within 2A with sigma of 0.004 and sigma for
terminal atoms of 0.008
C21 \\sim Si4 \\sim C22 \\sim C20: within 2A with sigma of 0.004 and sigma for
terminal atoms of 0.008
3.a Aromatic/amide H refined with riding coordinates:
 C2(H2), C4(H4), C5(H5), C13(H13), C14(H14), C16(H16)
3.b Idealised Me refined as rotating group:
 C6(H6A,H6B,H6C), C7(H7A,H7B,H7C), C8(H8A,H8B,H8C), C9(H9A,H9B,H9C), C10(H10A,
 H10B,H10C), C11(H11A,H11B,H11C), C17(H17A,H17B,H17C), C18(H18A,H18B,H18C),
 C19(H19A,H19B,H19C), C20(H20A,H20B,H20C), C21(H21A,H21B,H21C), C22(H22A,H22B,
 H22C)
;
_shelx_shelxl_version_number 2014/7
_olex2_submission_special_instructions 'No special instructions were received'

loop_
_space_group_symop_operation_xyz
'x, y, z'
'-x, -y, -z'

loop_
_atom_site_label
_atom_site_type_symbol
_atom_site_fract_x
_atom_site_fract_y
_atom_site_fract_z
_atom_site_U_iso_or_equiv
_atom_site_adp_type
_atom_site_occupancy
_atom_site_site_symmetry_order
_atom_site_calc_flag
_atom_site_refinement_flags_posn
_atom_site_refinement_flags_adp
La1 La 0.02238(9) 0.49664(8) 0.32055(8) 0.0300(3) Uani 1 1 d . .
I1 I -0.03289(10) 0.31058(9) 0.54990(8) 0.0340(3) Uani 1 1 d . .
Si1 Si 0.2218(5) 0.1701(4) 0.2602(4) 0.0384(12) Uani 1 1 d . U
Si2 Si 0.3034(5) 0.6810(4) 0.1258(4) 0.0379(12) Uani 1 1 d . .
Si3 Si -0.2254(5) 0.8370(4) 0.2041(4) 0.0351(12) Uani 1 1 d . .
Si4 Si -0.2996(5) 0.3260(4) 0.3271(4) 0.0390(12) Uani 1 1 d . U
C1 C 0.2239(15) 0.3270(13) 0.2684(12) 0.027(4) Uani 1 1 d . .
C2 C 0.2226(15) 0.4380(14) 0.1823(16) 0.047(5) Uani 1 1 d . .
H2 H 0.2011 0.4476 0.1141 0.056 Uiso 1 1 calc R .
C3 C 0.2600(13) 0.5324(13) 0.2177(13) 0.027(4) Uani 1 1 d . .
C4 C 0.2886(15) 0.4810(13) 0.3226(13) 0.036(4) Uani 1 1 d . .
H4 H 0.3181 0.5212 0.3641 0.043 Uiso 1 1 calc R .
C5 C 0.2651(14) 0.3551(15) 0.3567(16) 0.043(5) Uani 1 1 d . .
H5 H 0.2748 0.3012 0.4243 0.052 Uiso 1 1 calc R .
C6 C 0.3857(15) 0.1004(14) 0.2271(14) 0.045(3) Uani 1 1 d . U
H6A H 0.4414 0.1031 0.2775 0.068 Uiso 1 1 calc GR .
H6B H 0.4138 0.1459 0.1575 0.068 Uiso 1 1 calc GR .
H6C H 0.3868 0.0160 0.2290 0.068 Uiso 1 1 calc GR .
C7 C 0.1207(16) 0.1829(14) 0.1515(14) 0.047(4) Uani 1 1 d . U
H7A H 0.1238 0.1026 0.1424 0.070 Uiso 1 1 calc GR .
H7B H 0.1517 0.2372 0.0871 0.070 Uiso 1 1 calc GR .
H7C H 0.0343 0.2157 0.1690 0.070 Uiso 1 1 calc GR .
C8 C 0.1694(16) 0.0657(14) 0.3855(13) 0.043(3) Uani 1 1 d . U
H8A H 0.0820 0.0943 0.4036 0.065 Uiso 1 1 calc GR .
H8B H 0.2212 0.0643 0.4403 0.065 Uiso 1 1 calc GR .
H8C H 0.1776 -0.0162 0.3784 0.065 Uiso 1 1 calc GR .
C9 C 0.2922(16) 0.7943(14) 0.2002(14) 0.049(5) Uani 1 1 d . .
H9A H 0.2172 0.7899 0.2476 0.074 Uiso 1 1 calc GR .
H9B H 0.2874 0.8759 0.1518 0.074 Uiso 1 1 calc GR .
H9C H 0.3661 0.7762 0.2400 0.074 Uiso 1 1 calc GR .
C10 C 0.4707(15) 0.6547(15) 0.0685(15) 0.050(5) Uani 1 1 d . .
H10A H 0.5285 0.6323 0.1237 0.076 Uiso 1 1 calc GR .
H10B H 0.4890 0.7291 0.0165 0.076 Uiso 1 1 calc GR .
H10C H 0.4806 0.5891 0.0358 0.076 Uiso 1 1 calc GR .
C11 C 0.2011(18) 0.7404(16) 0.0146(15) 0.059(6) Uani 1 1 d . .
H11A H 0.1935 0.6741 -0.0131 0.089 Uiso 1 1 calc GR .
H11B H 0.2379 0.8031 -0.0397 0.089 Uiso 1 1 calc GR .
H11C H 0.1183 0.7752 0.0383 0.089 Uiso 1 1 calc GR .
C12 C -0.1823(15) 0.6678(13) 0.2187(13) 0.035(4) Uani 1 1 d . .
C13 C -0.1155(14) 0.6083(14) 0.1433(13) 0.035(4) Uani 1 1 d . .
H13 H -0.0682 0.6460 0.0830 0.042 Uiso 1 1 calc R .
C14 C -0.1324(15) 0.4841(13) 0.1745(12) 0.034(4) Uani 1 1 d . .
H14 H -0.0968 0.4257 0.1392 0.041 Uiso 1 1 calc R .
C15 C -0.2127(14) 0.4619(14) 0.2687(13) 0.031(4) Uani 1 1 d . .
C16 C -0.2400(14) 0.5731(15) 0.2981(14) 0.039(4) Uani 1 1 d . .
H16 H -0.2875 0.5836 0.3589 0.047 Uiso 1 1 calc R .
C17 C -0.0874(16) 0.9212(13) 0.1680(13) 0.042(5) Uani 1 1 d . .
H17A H -0.0235 0.8821 0.2179 0.062 Uiso 1 1 calc GR .
H17B H -0.1148 1.0054 0.1691 0.062 Uiso 1 1 calc GR .
H17C H -0.0524 0.9196 0.0984 0.062 Uiso 1 1 calc GR .
C18 C -0.3403(16) 0.9065(15) 0.0998(12) 0.040(4) Uani 1 1 d . .
H18A H -0.3066 0.8841 0.0367 0.059 Uiso 1 1 calc GR .
H18B H -0.3544 0.9949 0.0849 0.059 Uiso 1 1 calc GR .
H18C H -0.4196 0.8763 0.1237 0.059 Uiso 1 1 calc GR .
C19 C -0.3104(14) 0.8580(14) 0.3301(13) 0.035(4) Uani 1 1 d . .
H19A H -0.3423 0.9442 0.3211 0.052 Uiso 1 1 calc GR .
H19B H -0.2525 0.8284 0.3856 0.052 Uiso 1 1 calc GR .
H19C H -0.3802 0.8123 0.3485 0.052 Uiso 1 1 calc GR .
C20 C -0.4113(16) 0.3286(14) 0.2315(13) 0.043(3) Uani 1 1 d . U
H20A H -0.4412 0.4126 0.1931 0.064 Uiso 1 1 calc GR .
H20B H -0.4822 0.2901 0.2684 0.064 Uiso 1 1 calc GR .
H20C H -0.3688 0.2843 0.1830 0.064 Uiso 1 1 calc GR .
C21 C -0.3875(16) 0.3431(15) 0.4565(14) 0.047(4) Uani 1 1 d . U
H21A H -0.4249 0.2704 0.4915 0.071 Uiso 1 1 calc GR .
H21B H -0.4532 0.4142 0.4420 0.071 Uiso 1 1 calc GR .
H21C H -0.3286 0.3531 0.5012 0.071 Uiso 1 1 calc GR .
C22 C -0.1909(15) 0.1743(13) 0.3516(13) 0.038(3) Uani 1 1 d . U
H22A H -0.2404 0.1084 0.3722 0.058 Uiso 1 1 calc GR .
H22B H -0.1370 0.1660 0.4071 0.058 Uiso 1 1 calc GR .
H22C H -0.1392 0.1705 0.2882 0.058 Uiso 1 1 calc GR .

loop_
_atom_site_aniso_label
_atom_site_aniso_U_11
_atom_site_aniso_U_22
_atom_site_aniso_U_33
_atom_site_aniso_U_23
_atom_site_aniso_U_13
_atom_site_aniso_U_12
La1 0.0361(6) 0.0250(5) 0.0314(6) -0.0105(4) 0.0004(5) -0.0086(4)
I1 0.0456(7) 0.0268(6) 0.0321(7) -0.0095(5) 0.0012(5) -0.0121(5)
Si1 0.042(3) 0.029(2) 0.047(3) -0.014(2) 0.000(2) -0.011(2)
Si2 0.047(3) 0.030(3) 0.038(3) -0.011(2) 0.007(3) -0.013(2)
Si3 0.043(3) 0.023(2) 0.041(3) -0.010(2) 0.002(2) -0.010(2)
Si4 0.045(3) 0.031(2) 0.042(3) -0.010(2) 0.006(2) -0.017(2)
C1 0.050(11) 0.020(8) 0.014(9) -0.005(7) -0.014(8) -0.004(7)
C2 0.041(11) 0.030(10) 0.072(15) -0.020(10) -0.003(10) -0.002(8)
C3 0.013(8) 0.034(9) 0.041(11) -0.020(8) 0.009(7) -0.014(7)
C4 0.040(11) 0.026(9) 0.036(12) -0.002(8) 0.002(9) -0.006(7)
C5 0.018(9) 0.044(11) 0.063(14) -0.009(9) 0.002(9) -0.007(8)
C6 0.043(7) 0.035(6) 0.056(7) -0.015(6) -0.004(6) 0.001(6)
C7 0.052(7) 0.034(6) 0.050(7) -0.010(6) 0.001(6) -0.003(6)
C8 0.051(7) 0.041(6) 0.048(7) -0.019(6) -0.021(6) -0.014(6)
C9 0.042(11) 0.034(10) 0.055(14) -0.002(9) 0.019(10) 0.001(8)
C10 0.039(11) 0.051(11) 0.072(15) -0.015(10) -0.018(10) -0.027(9)
C11 0.074(15) 0.050(12) 0.061(15) -0.018(11) 0.008(12) -0.031(11)
C12 0.038(10) 0.023(8) 0.040(11) -0.004(7) 0.014(8) -0.016(7)
C13 0.036(10) 0.028(9) 0.038(11) -0.013(8) -0.006(8) 0.013(7)
C14 0.053(11) 0.021(8) 0.024(10) -0.003(7) -0.008(8) 0.003(7)
C15 0.033(10) 0.032(9) 0.032(11) -0.017(8) -0.002(8) -0.005(7)
C16 0.020(9) 0.046(11) 0.047(12) -0.007(9) -0.014(8) 0.002(7)
C17 0.064(13) 0.024(9) 0.037(11) -0.018(8) -0.008(9) 0.008(8)
C18 0.054(12) 0.044(10) 0.020(10) -0.016(8) 0.008(8) 0.000(8)
C19 0.022(9) 0.035(9) 0.047(12) -0.018(8) -0.006(8) 0.010(7)
C20 0.056(7) 0.039(6) 0.043(7) -0.020(6) 0.000(6) -0.018(6)
C21 0.042(7) 0.045(6) 0.054(7) -0.008(6) 0.011(6) -0.025(6)
C22 0.041(7) 0.037(6) 0.041(7) -0.009(6) 0.009(6) -0.023(6)

loop_
_atom_type_symbol
_atom_type_description
_atom_type_scat_dispersion_real
_atom_type_scat_dispersion_imag
_atom_type_scat_source
C C 0.0033 0.0016 'International Tables Vol C Tables 4.2.6.8 and 6.1.1.4'
H H 0.0000 0.0000 'International Tables Vol C Tables 4.2.6.8 and 6.1.1.4'
I I -0.4742 1.8119 'International Tables Vol C Tables 4.2.6.8 and 6.1.1.4'
La La -0.2871 2.4523 'International Tables Vol C Tables 4.2.6.8 and 6.1.1.4'
Si Si 0.0817 0.0704 'International Tables Vol C Tables 4.2.6.8 and 6.1.1.4'

loop_
_exptl_crystal_face_index_h
_exptl_crystal_face_index_k
_exptl_crystal_face_index_l
_exptl_crystal_face_perp_dist
_exptl_oxdiff_crystal_face_indexfrac_h
_exptl_oxdiff_crystal_face_indexfrac_k
_exptl_oxdiff_crystal_face_indexfrac_l
_exptl_oxdiff_crystal_face_x
_exptl_oxdiff_crystal_face_y
_exptl_oxdiff_crystal_face_z
-12 -11 0 0.1187 -12.0010 -10.9718 0.0207 0.6308 0.7069 0.3007
-4 -9 -18 0.1508 -4.0009 -9.0046 -17.9332 0.5187 0.2725 -0.8152
-2 13 -6 0.0433 -2.0172 12.9835 -6.0501 0.3590 -0.9466 -0.1756
-1 8 18 0.1809 -1.0032 8.0127 17.9260 -0.2233 -0.2102 0.9576
5 -6 -17 0.1974 5.0056 -6.0194 -16.9276 -0.0220 0.0998 -1.0164
12 12 3 0.0849 12.0010 11.9740 2.9688 -0.6812 -0.7202 -0.1476
-14 -6 2 0.0939 -14.0075 -5.9718 1.9899 0.7584 0.4161 0.4824
-6 11 12 0.1059 -6.0133 11.0105 11.9132 0.2275 -0.5102 0.8225
14 8 8 0.0902 14.0087 7.9805 7.9811 -0.9385 -0.3741 0.0216
-13 4 -1 0.0788 -13.0176 4.0136 -1.0460 0.8479 -0.2831 0.3524
-8 -13 3 0.0949 -7.9939 -12.9723 3.0328 0.3095 0.8900 0.3217
3 -13 3 0.0790 3.0173 -12.9881 3.0585 -0.3604 0.8956 -0.0022

loop_
_geom_angle_atom_site_label_1
_geom_angle_atom_site_label_2
_geom_angle_atom_site_label_3
_geom_angle
_geom_angle_site_symmetry_1
_geom_angle_site_symmetry_3
I1 La1 I1 84.46(4) 2_566 .
C1 La1 I1 92.5(3) . .
C1 La1 I1 127.4(3) . 2_566
C1 La1 C4 49.2(4) . .
C1 La1 C5 29.8(4) . .
C1 La1 C12 137.3(4) . .
C1 La1 C15 111.6(4) . .
C1 La1 C16 140.4(5) . .
C2 La1 I1 122.2(4) . .
C2 La1 I1 121.8(3) . 2_566
C2 La1 C1 29.9(4) . .
C2 La1 C3 30.0(4) . .
C2 La1 C4 48.1(5) . .
C2 La1 C5 48.5(6) . .
C2 La1 C12 113.7(5) . .
C2 La1 C15 112.4(5) . .
C2 La1 C16 132.4(6) . .
C3 La1 I1 126.7(4) . .
C3 La1 I1 91.8(3) . 2_566
C3 La1 C1 49.7(4) . .
C3 La1 C4 28.6(4) . .
C3 La1 C5 48.6(5) . .
C3 La1 C12 113.8(5) . .
C3 La1 C15 137.1(5) . .
C3 La1 C16 142.7(5) . .
C4 La1 I1 99.5(3) . .
C4 La1 I1 79.4(3) . 2_566
C5 La1 I1 99.0(4) . 2_566
C5 La1 I1 79.5(4) . .
C5 La1 C4 29.7(4) . .
C5 La1 C12 161.3(5) . .
C5 La1 C15 136.5(4) . .
C5 La1 C16 164.1(5) . .
C12 La1 I1 86.5(3) . 2_566
C12 La1 I1 118.9(3) . .
C12 La1 C4 137.5(4) . .
C13 La1 I1 111.1(3) . 2_566
C13 La1 I1 134.8(4) . .
C13 La1 C1 107.8(4) . .
C13 La1 C2 86.3(5) . .
C13 La1 C3 96.0(5) . .
C13 La1 C4 124.5(5) . .
C13 La1 C5 134.6(5) . .
C13 La1 C12 29.6(4) . .
C13 La1 C15 48.5(5) . .
C13 La1 C16 48.4(5) . .
C14 La1 I1 111.8(3) . .
C14 La1 I1 135.3(3) . 2_566
C14 La1 C1 94.5(4) . .
C14 La1 C2 85.5(5) . .
C14 La1 C3 107.7(5) . .
C14 La1 C4 133.4(5) . .
C14 La1 C5 124.2(5) . .
C14 La1 C12 48.9(4) . .
C14 La1 C13 29.4(4) . .
C14 La1 C15 29.5(4) . .
C14 La1 C16 48.4(5) . .
C15 La1 I1 120.6(3) . 2_566
C15 La1 I1 86.7(3) . .
C15 La1 C4 159.7(4) . .
C15 La1 C12 48.8(4) . .
C16 La1 I1 92.3(4) . 2_566
C16 La1 I1 90.5(4) . .
C16 La1 C4 166.2(4) . .
C16 La1 C12 29.7(4) . .
C16 La1 C15 29.1(4) . .
La1 I1 La1 95.54(4) 2_566 .
C1 Si1 C6 108.9(7) . .
C1 Si1 C7 108.3(7) . .
C6 Si1 C7 108.4(8) . .
C8 Si1 C1 113.1(7) . .
C8 Si1 C6 106.1(8) . .
C8 Si1 C7 111.8(8) . .
C9 Si2 C3 109.2(7) . .
C9 Si2 C10 108.4(7) . .
C10 Si2 C3 110.3(7) . .
C11 Si2 C3 111.0(8) . .
C11 Si2 C9 111.1(8) . .
C11 Si2 C10 106.8(8) . .
C12 Si3 C19 108.4(7) . .
C17 Si3 C12 113.9(7) . .
C17 Si3 C18 108.2(8) . .
C17 Si3 C19 110.6(7) . .
C18 Si3 C12 108.8(8) . .
C18 Si3 C19 106.6(7) . .
C15 Si4 C21 108.0(7) . .
C20 Si4 C15 107.9(8) . .
C20 Si4 C21 111.2(8) . .
C20 Si4 C22 107.2(7) . .
C22 Si4 C15 112.8(7) . .
C22 Si4 C21 109.8(8) . .
Si1 C1 La1 128.8(7) . .
C2 C1 La1 74.3(8) . .
C2 C1 Si1 127.1(12) . .
C2 C1 C5 105.5(14) . .
C5 C1 La1 75.4(8) . .
C5 C1 Si1 125.1(12) . .
La1 C2 H2 115.5 . .
C1 C2 La1 75.8(9) . .
C1 C2 H2 125.3 . .
C1 C2 C3 109.4(16) . .
C3 C2 La1 75.3(9) . .
C3 C2 H2 125.3 . .
Si2 C3 La1 126.5(7) . .
C2 C3 La1 74.7(9) . .
C2 C3 Si2 123.6(13) . .
C4 C3 La1 77.4(9) . .
C4 C3 Si2 126.7(11) . .
C4 C3 C2 107.8(15) . .
La1 C4 H4 118.0 . .
C3 C4 La1 74.0(9) . .
C3 C4 H4 125.6 . .
C3 C4 C5 108.7(15) . .
C5 C4 La1 74.3(9) . .
C5 C4 H4 125.6 . .
La1 C5 H5 115.6 . .
C1 C5 La1 74.7(9) . .
C1 C5 H5 125.7 . .
C4 C5 La1 76.0(9) . .
C4 C5 C1 108.5(16) . .
C4 C5 H5 125.7 . .
Si1 C6 H6A 109.5 . .
Si1 C6 H6B 109.5 . .
Si1 C6 H6C 109.5 . .
H6A C6 H6B 109.5 . .
H6A C6 H6C 109.5 . .
H6B C6 H6C 109.5 . .
Si1 C7 H7A 109.5 . .
Si1 C7 H7B 109.5 . .
Si1 C7 H7C 109.5 . .
H7A C7 H7B 109.5 . .
H7A C7 H7C 109.5 . .
H7B C7 H7C 109.5 . .
Si1 C8 H8A 109.5 . .
Si1 C8 H8B 109.5 . .
Si1 C8 H8C 109.5 . .
H8A C8 H8B 109.5 . .
H8A C8 H8C 109.5 . .
H8B C8 H8C 109.5 . .
Si2 C9 H9A 109.5 . .
Si2 C9 H9B 109.5 . .
Si2 C9 H9C 109.5 . .
H9A C9 H9B 109.5 . .
H9A C9 H9C 109.5 . .
H9B C9 H9C 109.5 . .
Si2 C10 H10A 109.5 . .
Si2 C10 H10B 109.5 . .
Si2 C10 H10C 109.5 . .
H10A C10 H10B 109.5 . .
H10A C10 H10C 109.5 . .
H10B C10 H10C 109.5 . .
Si2 C11 H11A 109.5 . .
Si2 C11 H11B 109.5 . .
Si2 C11 H11C 109.5 . .
H11A C11 H11B 109.5 . .
H11A C11 H11C 109.5 . .
H11B C11 H11C 109.5 . .
Si3 C12 La1 129.3(8) . .
C13 C12 La1 73.0(9) . .
C13 C12 Si3 128.2(12) . .
C13 C12 C16 105.5(14) . .
C16 C12 La1 74.4(9) . .
C16 C12 Si3 124.5(12) . .
La1 C13 H13 114.8 . .
C12 C13 La1 77.4(10) . .
C12 C13 H13 125.4 . .
C14 C13 La1 74.5(9) . .
C14 C13 C12 109.3(15) . .
C14 C13 H13 125.4 . .
La1 C14 H14 112.7 . .
C13 C14 La1 76.1(9) . .
C13 C14 H14 125.6 . .
C13 C14 C15 108.8(13) . .
C15 C14 La1 77.9(9) . .
C15 C14 H14 125.6 . .
Si4 C15 La1 128.7(8) . .
C14 C15 La1 72.6(9) . .
C14 C15 Si4 126.9(11) . .
C16 C15 La1 75.0(9) . .
C16 C15 Si4 124.6(12) . .
C16 C15 C14 107.1(14) . .
La1 C16 H16 114.9 . .
C12 C16 La1 75.9(9) . .
C12 C16 H16 125.4 . .
C15 C16 La1 75.9(9) . .
C15 C16 C12 109.2(15) . .
C15 C16 H16 125.4 . .
Si3 C17 H17A 109.5 . .
Si3 C17 H17B 109.5 . .
Si3 C17 H17C 109.5 . .
H17A C17 H17B 109.5 . .
H17A C17 H17C 109.5 . .
H17B C17 H17C 109.5 . .
Si3 C18 H18A 109.5 . .
Si3 C18 H18B 109.5 . .
Si3 C18 H18C 109.5 . .
H18A C18 H18B 109.5 . .
H18A C18 H18C 109.5 . .
H18B C18 H18C 109.5 . .
Si3 C19 H19A 109.5 . .
Si3 C19 H19B 109.5 . .
Si3 C19 H19C 109.5 . .
H19A C19 H19B 109.5 . .
H19A C19 H19C 109.5 . .
H19B C19 H19C 109.5 . .
Si4 C20 H20A 109.5 . .
Si4 C20 H20B 109.5 . .
Si4 C20 H20C 109.5 . .
H20A C20 H20B 109.5 . .
H20A C20 H20C 109.5 . .
H20B C20 H20C 109.5 . .
Si4 C21 H21A 109.5 . .
Si4 C21 H21B 109.5 . .
Si4 C21 H21C 109.5 . .
H21A C21 H21B 109.5 . .
H21A C21 H21C 109.5 . .
H21B C21 H21C 109.5 . .
Si4 C22 H22A 109.5 . .
Si4 C22 H22B 109.5 . .
Si4 C22 H22C 109.5 . .
H22A C22 H22B 109.5 . .
H22A C22 H22C 109.5 . .
H22B C22 H22C 109.5 . .

loop_
_geom_bond_atom_site_label_1
_geom_bond_atom_site_label_2
_geom_bond_distance
_geom_bond_site_symmetry_2
La1 I1 3.2153(16) .
La1 I1 3.2103(14) 2_566
La1 C1 2.795(14) .
La1 C2 2.775(16) .
La1 C3 2.784(13) .
La1 C4 2.826(16) .
La1 C5 2.804(15) .
La1 C12 2.825(17) .
La1 C13 2.769(16) .
La1 C14 2.748(16) .
La1 C15 2.816(16) .
La1 C16 2.805(15) .
I1 La1 3.2103(14) 2_566
Si1 C1 1.842(14) .
Si1 C6 1.848(15) .
Si1 C7 1.860(18) .
Si1 C8 1.833(17) .
Si2 C3 1.880(16) .
Si2 C9 1.835(17) .
Si2 C10 1.869(17) .
Si2 C11 1.83(2) .
Si3 C12 1.867(15) .
Si3 C17 1.855(17) .
Si3 C18 1.855(17) .
Si3 C19 1.869(15) .
Si4 C15 1.885(16) .
Si4 C20 1.835(17) .
Si4 C21 1.905(17) .
Si4 C22 1.866(15) .
C1 C2 1.43(2) .
C1 C5 1.44(2) .
C2 H2 0.9300 .
C2 C3 1.44(2) .
C3 C4 1.39(2) .
C4 H4 0.9300 .
C4 C5 1.44(2) .
C5 H5 0.9300 .
C6 H6A 0.9600 .
C6 H6B 0.9600 .
C6 H6C 0.9600 .
C7 H7A 0.9600 .
C7 H7B 0.9600 .
C7 H7C 0.9600 .
C8 H8A 0.9600 .
C8 H8B 0.9600 .
C8 H8C 0.9600 .
C9 H9A 0.9600 .
C9 H9B 0.9600 .
C9 H9C 0.9600 .
C10 H10A 0.9600 .
C10 H10B 0.9600 .
C10 H10C 0.9600 .
C11 H11A 0.9600 .
C11 H11B 0.9600 .
C11 H11C 0.9600 .
C12 C13 1.43(2) .
C12 C16 1.44(2) .
C13 H13 0.9300 .
C13 C14 1.40(2) .
C14 H14 0.9300 .
C14 C15 1.42(2) .
C15 C16 1.41(2) .
C16 H16 0.9300 .
C17 H17A 0.9600 .
C17 H17B 0.9600 .
C17 H17C 0.9600 .
C18 H18A 0.9600 .
C18 H18B 0.9600 .
C18 H18C 0.9600 .
C19 H19A 0.9600 .
C19 H19B 0.9600 .
C19 H19C 0.9600 .
C20 H20A 0.9600 .
C20 H20B 0.9600 .
C20 H20C 0.9600 .
C21 H21A 0.9600 .
C21 H21B 0.9600 .
C21 H21C 0.9600 .
C22 H22A 0.9600 .
C22 H22B 0.9600 .
C22 H22C 0.9600 .

loop_
_geom_torsion_atom_site_label_1
_geom_torsion_atom_site_label_2
_geom_torsion_atom_site_label_3
_geom_torsion_atom_site_label_4
_geom_torsion
La1 C1 C2 C3 68.6(11)
La1 C1 C5 C4 -69.2(11)
La1 C2 C3 Si2 -124.0(11)
La1 C2 C3 C4 71.0(10)
La1 C3 C4 C5 66.8(11)
La1 C4 C5 C1 68.3(11)
La1 C12 C13 C14 68.4(12)
La1 C12 C16 C15 -69.2(11)
La1 C13 C14 C15 71.8(12)
La1 C14 C15 Si4 -125.7(13)
La1 C14 C15 C16 67.7(11)
La1 C15 C16 C12 69.3(12)
Si1 C1 C2 La1 127.1(13)
Si1 C1 C2 C3 -164.3(12)
Si1 C1 C5 La1 -127.5(12)
Si1 C1 C5 C4 163.3(12)
Si2 C3 C4 La1 126.5(11)
Si2 C3 C4 C5 -166.8(10)
Si3 C12 C13 La1 127.0(14)
Si3 C12 C13 C14 -164.6(13)
Si3 C12 C16 La1 -127.3(13)
Si3 C12 C16 C15 163.5(12)
Si4 C15 C16 La1 127.0(13)
Si4 C15 C16 C12 -163.8(13)
C1 C2 C3 La1 -68.9(11)
C1 C2 C3 Si2 167.1(11)
C1 C2 C3 C4 2.1(17)
C2 C1 C5 La1 68.8(10)
C2 C1 C5 C4 -0.4(17)
C2 C3 C4 La1 -69.1(10)
C2 C3 C4 C5 -2.3(17)
C3 C4 C5 La1 -66.6(11)
C3 C4 C5 C1 1.7(17)
C5 C1 C2 La1 -69.6(10)
C5 C1 C2 C3 -1.0(17)
C6 Si1 C1 La1 -177.8(8)
C6 Si1 C1 C2 82.2(16)
C6 Si1 C1 C5 -78.0(15)
C7 Si1 C1 La1 64.4(10)
C7 Si1 C1 C2 -35.5(16)
C7 Si1 C1 C5 164.3(13)
C8 Si1 C1 La1 -60.1(11)
C8 Si1 C1 C2 -160.1(14)
C8 Si1 C1 C5 39.7(16)
C9 Si2 C3 La1 65.6(11)
C9 Si2 C3 C2 161.1(13)
C9 Si2 C3 C4 -36.7(15)
C10 Si2 C3 La1 -175.4(8)
C10 Si2 C3 C2 -79.9(14)
C10 Si2 C3 C4 82.3(14)
C11 Si2 C3 La1 -57.2(11)
C11 Si2 C3 C2 38.3(15)
C11 Si2 C3 C4 -159.5(13)
C12 C13 C14 La1 -70.3(12)
C12 C13 C14 C15 1.5(19)
C13 C12 C16 La1 66.9(11)
C13 C12 C16 C15 -2.3(19)
C13 C14 C15 La1 -70.6(12)
C13 C14 C15 Si4 163.7(13)
C13 C14 C15 C16 -2.9(19)
C14 C15 C16 La1 -66.1(11)
C14 C15 C16 C12 3.2(19)
C16 C12 C13 La1 -67.9(12)
C16 C12 C13 C14 0.5(19)
C17 Si3 C12 La1 43.8(12)
C17 Si3 C12 C13 -55.7(18)
C17 Si3 C12 C16 141.8(15)
C18 Si3 C12 La1 164.6(8)
C18 Si3 C12 C13 65.1(17)
C18 Si3 C12 C16 -97.3(16)
C19 Si3 C12 La1 -79.8(10)
C19 Si3 C12 C13 -179.3(15)
C19 Si3 C12 C16 18.3(17)
C20 Si4 C15 La1 -158.9(8)
C20 Si4 C15 C14 -61.8(16)
C20 Si4 C15 C16 102.5(15)
C21 Si4 C15 La1 80.9(10)
C21 Si4 C15 C14 177.9(14)
C21 Si4 C15 C16 -17.7(17)
C22 Si4 C15 La1 -40.7(11)
C22 Si4 C15 C14 56.4(17)
C22 Si4 C15 C16 -139.3(14)
